data_7707551
loop_
_publ_author_name
'Alshamrani, Abdullah Fahad A.'
'Santoro, Orlando'
'Prior, Timothy J.'
'Alamri, Mohammed A.'
'Stasiuk, Graeme J.'
'Elsegood, Mark R. J.'
'Redshaw, Carl'

_publ_section_title
;
 Scandium calix[<i>n</i>]arenes (<i>n</i> = 4, 6, 8): structural,
 cytotoxicity and ring opening polymerization studies.
;
_journal_issue 24
_journal_name_full 'Dalton transactions (Cambridge, England : 2003)'
_journal_page_first 8302
_journal_page_last 8306
_journal_paper_doi 10.1039/d1dt01330k
_journal_volume 50
_journal_year 2021
_chemical_formula_moiety 'C100 H140 O16 S6 Sc4, 4[C2H6SO]'
_chemical_formula_sum 'C100 H140 O16 S6 Sc4'
_chemical_formula_weight 1970.31
_space_group_crystal_system triclinic
_space_group_IT_number 2
_space_group_name_Hall '-P 1'
_space_group_name_H-M_alt 'P -1'
_atom_sites_solution_hydrogens geom
_atom_sites_solution_primary dual
_audit_creation_date 2021-05-25
_audit_creation_method
;
Olex2 1.3
(compiled 2020.11.12 svn.r5f609507 for OlexSys, GUI svn.r6257)
;
_audit_update_record
;
2021-05-25 deposited with the CCDC.	2021-06-01 downloaded from the CCDC.
;
_cell_angle_alpha 103.3612(14)
_cell_angle_beta 107.4938(12)
_cell_angle_gamma 101.4307(14)
_cell_formula_units_Z 1
_cell_length_a 12.72128(15)
_cell_length_b 13.4172(2)
_cell_length_c 19.4141(3)
_cell_measurement_reflns_used 29917
_cell_measurement_temperature 99.9(7)
_cell_measurement_theta_max 70.0640
_cell_measurement_theta_min 3.6340
_cell_volume 2944.19(8)
_computing_cell_refinement 'CrysAlisPro 1.171.40.58a (Rigaku OD, 2019)'
_computing_data_collection 'CrysAlisPro 1.171.40.58a (Rigaku OD, 2019)'
_computing_data_reduction 'CrysAlisPro 1.171.40.58a (Rigaku OD, 2019)'
_computing_molecular_graphics 'Olex2 1.3 (Dolomanov et al., 2009)'
_computing_publication_material 'Olex2 1.3 (Dolomanov et al., 2009)'
_computing_structure_refinement 'SHELXL 2018/3 (Sheldrick, 2015)'
_computing_structure_solution 'SHELXT 2018/2 (Sheldrick, 2018)'
_diffrn_ambient_environment N~2~
_diffrn_ambient_temperature 99.9(7)
_diffrn_detector 'Hybrid Pixel Array Detector'
_diffrn_detector_area_resol_mean 10.0000
_diffrn_measured_fraction_theta_full 0.995
_diffrn_measured_fraction_theta_max 0.984
_diffrn_measurement_details
;
List of Runs (angles in degrees, time in seconds):

  # Type    Start    End  Width  t~exp~   \w     \q     \k     \f   Frames
#--------------------------------------------------------------------------
  1  \w    -89.00  89.00   0.50    0.50    --    0.00   0.00-180.00  356
  2  \w    -84.00  94.00   0.50    2.00    --    5.00  49.00 -60.00  356
  3  \w   -179.00  -1.00   0.50    2.00    --  -90.00  54.00  19.18  356
  4  \w   -179.00  -1.00   0.50    2.00    --  -90.00  59.00-104.40  356
  5  \w   -179.00  -1.00   0.50    2.00    --  -90.00  39.00 -30.00  356
  6  \w   -179.00  -1.00   0.50    2.00    --  -90.00  51.00 102.32  356
  7  \w   -179.00  -1.00   0.50    2.00    --  -90.00  59.00  63.65  356
  8  \w   -179.00  -1.00   0.50    2.00    --  -90.00  59.00-168.45  356
  9  \w   -179.00  -8.00   0.50    2.00    --  -90.00  59.00 -63.55  342
 10  \w   -170.00-139.00   0.50    2.00    --  -90.00  59.00 -32.17   62
 11  \w   -179.00  -1.00   0.50    2.00    --  -90.00   0.00-180.00  356
 12  \w   -134.00 -92.00   0.50    2.00    --  -90.00  59.00 -32.17   84
 13  \w    -70.00 -26.00   0.50    2.00    --  -90.00  59.00 -32.17   88
 14  \w   -122.00 -96.00   0.50    2.00    --  -90.00  39.00 -30.00   52
 15  \w   -115.00 -89.00   0.50    2.00    --  -90.00  59.00 143.22   52
 16  \w    -67.00 -41.00   0.50    2.00    --  -90.00  59.00 143.22   52
 17  \w   -170.00-119.00   0.50    2.00    --  -90.00  59.00   1.28  102
 18  \w   -179.00 -77.00   0.50    2.00    --  -90.00  49.00-120.00  204
 19  \w   -171.00 -14.00   0.50    2.00    --  -90.00  53.00 135.80  314
;
_diffrn_measurement_device 'four-circle diffractometer'
_diffrn_measurement_device_type 'XtaLAB AFC11 (RCD3): quarter-chi single'
_diffrn_measurement_method '\w scans'
_diffrn_orient_matrix_type 'CrysAlisPro convention (1999,Acta A55,543-557)'
_diffrn_orient_matrix_UB_11 0.0788096000
_diffrn_orient_matrix_UB_12 0.0383038000
_diffrn_orient_matrix_UB_13 0.0844059000
_diffrn_orient_matrix_UB_21 -0.1066384000
_diffrn_orient_matrix_UB_22 -0.0176622000
_diffrn_orient_matrix_UB_23 0.0227679000
_diffrn_orient_matrix_UB_31 0.0016221000
_diffrn_orient_matrix_UB_32 -0.1158109000
_diffrn_orient_matrix_UB_33 -0.0045229000
_diffrn_radiation_monochromator mirror
_diffrn_radiation_probe x-ray
_diffrn_radiation_type 'Cu K\a'
_diffrn_radiation_wavelength 1.54178
_diffrn_reflns_av_R_equivalents 0.0375
_diffrn_reflns_av_unetI/netI 0.0251
_diffrn_reflns_Laue_measured_fraction_full 0.995
_diffrn_reflns_Laue_measured_fraction_max 0.984
_diffrn_reflns_limit_h_max 15
_diffrn_reflns_limit_h_min -15
_diffrn_reflns_limit_k_max 14
_diffrn_reflns_limit_k_min -15
_diffrn_reflns_limit_l_max 23
_diffrn_reflns_limit_l_min -23
_diffrn_reflns_number 54284
_diffrn_reflns_point_group_measured_fraction_full 0.995
_diffrn_reflns_point_group_measured_fraction_max 0.984
_diffrn_reflns_theta_full 67.679
_diffrn_reflns_theta_max 70.061
_diffrn_reflns_theta_min 3.536
_diffrn_source 'Rotating-anode X-ray tube'
_diffrn_source_type 'Rigaku (Cu) X-ray Source'
_exptl_absorpt_coefficient_mu 3.321
_exptl_absorpt_correction_T_max 1.00000
_exptl_absorpt_correction_T_min 0.86850
_exptl_absorpt_correction_type multi-scan
_exptl_absorpt_process_details
;
CrysAlisPro 1.171.40.58a (Rigaku Oxford Diffraction, 2019)
Empirical absorption correction using spherical harmonics,
 implemented in SCALE3 ABSPACK scaling algorithm.
;
_exptl_crystal_colour colourless
_exptl_crystal_colour_primary colourless
_exptl_crystal_density_diffrn 1.111
_exptl_crystal_description block
_exptl_crystal_F_000 1048
_exptl_crystal_size_max 0.06
_exptl_crystal_size_mid 0.05
_exptl_crystal_size_min 0.05
_refine_diff_density_max 0.453
_refine_diff_density_min -0.428
_refine_diff_density_rms 0.049
_refine_ls_extinction_coef 0.00035(9)
_refine_ls_extinction_expression Fc^*^=kFc[1+0.001xFc^2^\l^3^/sin(2\q)]^-1/4^
_refine_ls_extinction_method 'SHELXL-2018/3 (Sheldrick 2018)'
_refine_ls_goodness_of_fit_ref 1.079
_refine_ls_hydrogen_treatment constr
_refine_ls_matrix_type full
_refine_ls_number_parameters 653
_refine_ls_number_reflns 11001
_refine_ls_number_restraints 189
_refine_ls_restrained_S_all 1.071
_refine_ls_R_factor_all 0.0413
_refine_ls_R_factor_gt 0.0392
_refine_ls_shift/su_max 0.001
_refine_ls_shift/su_mean 0.000
_refine_ls_structure_factor_coef Fsqd
_refine_ls_weighting_details 'w=1/[\s^2^(Fo^2^)+(0.0564P)^2^+1.4977P] where P=(Fo^2^+2Fc^2^)/3'
_refine_ls_weighting_scheme calc
_refine_ls_wR_factor_gt 0.1079
_refine_ls_wR_factor_ref 0.1099
_reflns_Friedel_coverage 0.000
_reflns_number_gt 10271
_reflns_number_total 11001
_reflns_threshold_expression 'I > 2\s(I)'
_cod_data_source_file d1dt01330k2.cif
_cod_data_source_block structure1
_cod_depositor_comments 'Adding full bibliography for 7707550--7707558.cif.'
_cod_original_cell_volume 2944.18(8)
_cod_database_code 7707551
_shelx_shelxl_version_number 2018/3
_chemical_oxdiff_formula 'C44 H52 O4 Sc (C2 H6 O S)'
_chemical_oxdiff_usercomment Calix[4]ScOTf
_shelx_space_group_comment
;
The symmetry employed for this shelxl refinement is uniquely defined
by the following loop, which should always be used as a source of
symmetry information in preference to the above space-group names.
They are only intended as comments.
;
_cell_oxdiff_angle_alpha 103.3612(14)
_cell_oxdiff_angle_beta 107.4938(12)
_cell_oxdiff_angle_gamma 101.4307(14)
_cell_oxdiff_length_a 12.72128(15)
_cell_oxdiff_length_b 13.4172(2)
_cell_oxdiff_length_c 19.4141(3)
_cell_oxdiff_measurement_reflns_used 29917
_cell_oxdiff_volume 2944.18(8)
_shelx_estimated_absorpt_t_max 0.852
_shelx_estimated_absorpt_t_min 0.826
_reflns_odcompleteness_completeness 98.43
_reflns_odcompleteness_iscentric 1
_reflns_odcompleteness_theta 69.95
_olex2_refinement_description
;
1. Fixed Uiso
 At 1.2 times of:
  All C(H) groups, All C(H,H) groups
 At 1.5 times of:
  All C(H,H,H) groups
2. Uiso/Uaniso restraints and constraints
C56B \\sim C56A: within 2A with sigma of 0.04 and sigma for terminal atoms of
0.08 within 2A
C51B \\sim C51A: within 2A with sigma of 0.04 and sigma for terminal atoms of
0.08 within 2A
C55B \\sim C55A: within 2A with sigma of 0.04 and sigma for terminal atoms of
0.08 within 2A
C52A \\sim C52B: within 2A with sigma of 0.04 and sigma for terminal atoms of
0.08 within 2A
S3B \\sim S3A: within 2A with sigma of 0.04 and sigma for terminal atoms of
0.08 within 2A
S1A \\sim S1B: within 2A with sigma of 0.04 and sigma for terminal atoms of
0.08 within 2A
C10B \\sim C10A \\sim C9A \\sim C9B \\sim C8A \\sim C8B: within 2A with sigma
of 0.04 and sigma for terminal atoms of 0.08 within 2A
3. Rigid body (RIGU) restrains
 O8, S3B, C55B, C55A, S3A, C56B, C56A
 with sigma for 1-2 distances of 0.004 and sigma for 1-3 distances of 0.004
 O6, S1A, S1B, C51B, C51A, C52A, C52B
 with sigma for 1-2 distances of 0.004 and sigma for 1-3 distances of 0.004
 C4, H5, C7, C8A, C9A, C10A, C8B, C9B, C10B
 with sigma for 1-2 distances of 0.004 and sigma for 1-3 distances of 0.004
4. Others
 Sof(S1B)=Sof(C51B)=Sof(H51D)=Sof(H51E)=Sof(H51F)=Sof(C52B)=Sof(H52D)=
 Sof(H52E)=Sof(H52F)=1-FVAR(1)
 Sof(S1A)=Sof(C51A)=Sof(H51A)=Sof(H51B)=Sof(H51C)=Sof(C52A)=Sof(H52A)=
 Sof(H52B)=Sof(H52C)=FVAR(1)
 Sof(S3B)=Sof(C55B)=Sof(H55D)=Sof(H55E)=Sof(H55F)=Sof(C56B)=Sof(H56D)=
 Sof(H56E)=Sof(H56F)=1-FVAR(2)
 Sof(S3A)=Sof(C55A)=Sof(H55A)=Sof(H55B)=Sof(H55C)=Sof(C56A)=Sof(H56A)=
 Sof(H56B)=Sof(H56C)=FVAR(2)
 Sof(C8B)=Sof(H8BA)=Sof(H8BB)=Sof(H8BC)=Sof(C9B)=Sof(H9BA)=Sof(H9BB)=Sof(H9BC)=
 Sof(C10B)=Sof(H10D)=Sof(H10E)=Sof(H10F)=1-FVAR(3)
 Sof(C8A)=Sof(H8AA)=Sof(H8AB)=Sof(H8AC)=Sof(C9A)=Sof(H9AA)=Sof(H9AB)=Sof(H9AC)=
 Sof(C10A)=Sof(H10A)=Sof(H10B)=Sof(H10C)=FVAR(3)
5.a Secondary CH2 refined with riding coordinates:
 C11(H11A,H11B), C22(H22A,H22B), C33(H33A,H33B), C44(H44A,H44B)
5.b Me refined with riding coordinates:
 C8A(H8AA,H8AB,H8AC), C9A(H9AA,H9AB,H9AC), C10A(H10A,H10B,H10C), C8B(H8BA,H8BB,
 H8BC), C9B(H9BA,H9BB,H9BC), C10B(H10D,H10E,H10F), C19(H19A,H19B,H19C),
 C20(H20A,H20B,H20C), C21(H21A,H21B,H21C), C30(H30A,H30B,H30C), C31(H31A,H31B,
 H31C), C32(H32A,H32B,H32C), C41(H41A,H41B,H41C), C42(H42A,H42B,H42C), C43(H43A,
 H43B,H43C), C53(H53A,H53B,H53C), C54(H54A,H54B,H54C), C51A(H51A,H51B,H51C),
 C52A(H52A,H52B,H52C), C51B(H51D,H51E,H51F), C52B(H52D,H52E,H52F), C55A(H55A,
 H55B,H55C), C56A(H56A,H56B,H56C), C55B(H55D,H55E,H55F), C56B(H56D,H56E,H56F)
5.c Aromatic/amide H refined with riding coordinates:
 C3(H3), C5(H5), C14(H14), C16(H16), C25(H25), C27(H27), C36(H36), C38(H38)
;
_smtbx_masks_special_details
;
A solvent mask was calculated and 156 electrons were 
found in a volume of 604\%A^3^ in 1 void per unit cell. 
This is consistent with the presence of 
4[C2H6SO] per Unit Cell 
which account for 168 electrons 
per unit cell.
;
_smtbx_masks_void_probe_radius 1.2
_smtbx_masks_void_truncation_radius 1.2
_olex2_submission_special_instructions 'No special instructions were received'
_oxdiff_exptl_absorpt_empirical_details
;
Empirical correction (ABSPACK) includes:
- Absorption correction using spherical harmonics
- Frame scaling
;
_oxdiff_exptl_absorpt_empirical_full_max 3.668
_oxdiff_exptl_absorpt_empirical_full_min 0.737

loop_
_space_group_symop_operation_xyz
'x, y, z'
'-x, -y, -z'

loop_
_atom_site_label
_atom_site_type_symbol
_atom_site_fract_x
_atom_site_fract_y
_atom_site_fract_z
_atom_site_U_iso_or_equiv
_atom_site_adp_type
_atom_site_occupancy
_atom_site_site_symmetry_order
_atom_site_calc_flag
_atom_site_refinement_flags_posn
_atom_site_refinement_flags_adp
_atom_site_refinement_flags_occupancy
_atom_site_disorder_assembly
_atom_site_disorder_group
C1 C 0.49148(14) 0.37321(14) 0.65367(9) 0.0237(3) Uani 1 1 d . . . . .
C2 C 0.46113(14) 0.45073(14) 0.69966(10) 0.0241(3) Uani 1 1 d . . . . .
C3 C 0.42162(16) 0.42278(15) 0.75456(10) 0.0287(4) Uani 1 1 d . . . . .
H3 H 0.397848 0.473526 0.784769 0.034 Uiso 1 1 calc R U . . .
C4 C 0.41561(17) 0.32373(15) 0.76687(11) 0.0319(4) Uani 1 1 d . . . . .
C5 C 0.45571(17) 0.25247(15) 0.72344(11) 0.0316(4) Uani 1 1 d . . . . .
H5 H 0.454155 0.185061 0.731465 0.038 Uiso 1 1 calc R U . . .
C6 C 0.49773(15) 0.27667(14) 0.66902(10) 0.0262(4) Uani 1 1 d . . . . .
C7 C 0.37043(19) 0.29326(17) 0.82622(12) 0.0391(5) Uani 1 1 d . . . . .
C8A C 0.3238(4) 0.3777(4) 0.8649(2) 0.0536(12) Uani 0.619(5) 1 d . U P A 1
H8AA H 0.264395 0.392484 0.826248 0.080 Uiso 0.619(5) 1 calc R U P A 1
H8AB H 0.290388 0.351173 0.898927 0.080 Uiso 0.619(5) 1 calc R U P A 1
H8AC H 0.386668 0.443683 0.894400 0.080 Uiso 0.619(5) 1 calc R U P A 1
C9A C 0.2625(4) 0.1897(4) 0.7832(2) 0.0610(14) Uani 0.619(5) 1 d . U P A 1
H9AA H 0.202956 0.205572 0.745356 0.091 Uiso 0.619(5) 1 calc R U P A 1
H9AB H 0.286392 0.131103 0.757802 0.091 Uiso 0.619(5) 1 calc R U P A 1
H9AC H 0.231676 0.168786 0.820004 0.091 Uiso 0.619(5) 1 calc R U P A 1
C10A C 0.4592(4) 0.2697(5) 0.8827(3) 0.0519(12) Uani 0.619(5) 1 d . U P A 1
H10A H 0.488031 0.215598 0.856886 0.078 Uiso 0.619(5) 1 calc R U P A 1
H10B H 0.522747 0.335189 0.912225 0.078 Uiso 0.619(5) 1 calc R U P A 1
H10C H 0.426466 0.242678 0.916752 0.078 Uiso 0.619(5) 1 calc R U P A 1
C8B C 0.4408(7) 0.3924(6) 0.9066(4) 0.0543(19) Uani 0.381(5) 1 d . U P A 2
H8BA H 0.523554 0.400884 0.921234 0.082 Uiso 0.381(5) 1 calc R U P A 2
H8BB H 0.425333 0.458794 0.899651 0.082 Uiso 0.381(5) 1 calc R U P A 2
H8BC H 0.415097 0.376158 0.946661 0.082 Uiso 0.381(5) 1 calc R U P A 2
C9B C 0.2541(6) 0.2816(7) 0.8059(4) 0.060(2) Uani 0.381(5) 1 d . U P A 2
H9BA H 0.227889 0.262151 0.844894 0.089 Uiso 0.381(5) 1 calc R U P A 2
H9BB H 0.239255 0.349145 0.801338 0.089 Uiso 0.381(5) 1 calc R U P A 2
H9BC H 0.212465 0.225145 0.757070 0.089 Uiso 0.381(5) 1 calc R U P A 2
C10B C 0.4140(9) 0.2005(7) 0.8510(5) 0.060(2) Uani 0.381(5) 1 d . U P A 2
H10D H 0.497477 0.217586 0.864010 0.089 Uiso 0.381(5) 1 calc R U P A 2
H10E H 0.395418 0.192837 0.895292 0.089 Uiso 0.381(5) 1 calc R U P A 2
H10F H 0.376092 0.133374 0.808988 0.089 Uiso 0.381(5) 1 calc R U P A 2
C11 C 0.55221(16) 0.20234(14) 0.62853(10) 0.0281(4) Uani 1 1 d . . . . .
H11A H 0.534644 0.205686 0.575997 0.034 Uiso 1 1 calc R U . . .
H11B H 0.516303 0.127998 0.625244 0.034 Uiso 1 1 calc R U . . .
C12 C 0.75943(16) 0.28833(14) 0.64167(10) 0.0258(4) Uani 1 1 d . . . . .
C13 C 0.68307(16) 0.22875(13) 0.66732(10) 0.0266(4) Uani 1 1 d . . . . .
C14 C 0.72834(17) 0.19721(14) 0.73088(10) 0.0289(4) Uani 1 1 d . . . . .
H14 H 0.676672 0.156992 0.747813 0.035 Uiso 1 1 calc R U . . .
C15 C 0.84640(17) 0.22227(15) 0.77066(11) 0.0307(4) Uani 1 1 d . . . . .
C16 C 0.91975(17) 0.28286(15) 0.74477(11) 0.0322(4) Uani 1 1 d . . . . .
H16 H 1.000508 0.300039 0.770484 0.039 Uiso 1 1 calc R U . . .
C17 C 0.87965(16) 0.31907(14) 0.68306(10) 0.0278(4) Uani 1 1 d . . . . .
C18 C 0.89550(18) 0.18778(16) 0.84094(11) 0.0367(4) Uani 1 1 d . . . . .
C19 C 0.9841(2) 0.2842(2) 0.90656(13) 0.0513(6) Uani 1 1 d . . . . .
H19A H 1.045480 0.315142 0.890328 0.077 Uiso 1 1 calc R U . . .
H19B H 0.946188 0.338200 0.920810 0.077 Uiso 1 1 calc R U . . .
H19C H 1.017230 0.260779 0.950374 0.077 Uiso 1 1 calc R U . . .
C20 C 0.8022(2) 0.14309(19) 0.86961(12) 0.0453(5) Uani 1 1 d . . . . .
H20A H 0.764692 0.197826 0.882959 0.068 Uiso 1 1 calc R U . . .
H20B H 0.744970 0.080088 0.829637 0.068 Uiso 1 1 calc R U . . .
H20C H 0.837417 0.122753 0.914578 0.068 Uiso 1 1 calc R U . . .
C21 C 0.9526(2) 0.1005(2) 0.82055(14) 0.0504(6) Uani 1 1 d . . . . .
H21A H 1.012643 0.127702 0.802046 0.076 Uiso 1 1 calc R U . . .
H21B H 0.987046 0.080413 0.865750 0.076 Uiso 1 1 calc R U . . .
H21C H 0.894599 0.037748 0.780808 0.076 Uiso 1 1 calc R U . . .
C22 C 0.96366(16) 0.39471(15) 0.66266(11) 0.0306(4) Uani 1 1 d . . . . .
H22A H 0.928112 0.388062 0.608290 0.037 Uiso 1 1 calc R U . . .
H22B H 1.033921 0.370977 0.669061 0.037 Uiso 1 1 calc R U . . .
C23 C 0.93367(15) 0.58111(14) 0.68593(10) 0.0260(4) Uani 1 1 d . . . . .
C24 C 0.99922(16) 0.51285(15) 0.70927(11) 0.0291(4) Uani 1 1 d . . . . .
C25 C 1.09614(16) 0.55526(16) 0.77544(12) 0.0343(4) Uani 1 1 d . . . . .
H25 H 1.141637 0.510049 0.789956 0.041 Uiso 1 1 calc R U . . .
C26 C 1.13003(16) 0.66169(17) 0.82186(12) 0.0354(4) Uani 1 1 d . . . . .
C27 C 1.05841(15) 0.72447(15) 0.80026(11) 0.0310(4) Uani 1 1 d . . . . .
H27 H 1.078046 0.796348 0.831435 0.037 Uiso 1 1 calc R U . . .
C28 C 0.95919(15) 0.68594(14) 0.73479(10) 0.0267(4) Uani 1 1 d . . . . .
C29 C 1.23802(18) 0.70207(19) 0.89437(13) 0.0459(5) Uani 1 1 d . . . . .
C30 C 1.2209(2) 0.6375(3) 0.94870(15) 0.0606(7) Uani 1 1 d . . . . .
H30A H 1.204103 0.561068 0.922715 0.091 Uiso 1 1 calc R U . . .
H30B H 1.291237 0.660509 0.993960 0.091 Uiso 1 1 calc R U . . .
H30C H 1.156547 0.649955 0.963804 0.091 Uiso 1 1 calc R U . . .
C31 C 1.34199(19) 0.6843(2) 0.87493(16) 0.0553(7) Uani 1 1 d . . . . .
H31A H 1.326197 0.608426 0.848007 0.083 Uiso 1 1 calc R U . . .
H31B H 1.356950 0.727182 0.842459 0.083 Uiso 1 1 calc R U . . .
H31C H 1.409541 0.705991 0.921832 0.083 Uiso 1 1 calc R U . . .
C32 C 1.2639(2) 0.8198(2) 0.93597(17) 0.0674(8) Uani 1 1 d . . . . .
H32A H 1.197610 0.832082 0.948731 0.101 Uiso 1 1 calc R U . . .
H32B H 1.331612 0.841094 0.982707 0.101 Uiso 1 1 calc R U . . .
H32C H 1.279021 0.862285 0.903333 0.101 Uiso 1 1 calc R U . . .
C33 C 0.87818(15) 0.75448(14) 0.71696(10) 0.0258(4) Uani 1 1 d . . . . .
H33A H 0.843957 0.737737 0.661120 0.031 Uiso 1 1 calc R U . . .
H33B H 0.924000 0.830706 0.738244 0.031 Uiso 1 1 calc R U . . .
C34 C 0.67129(14) 0.66681(13) 0.70334(9) 0.0217(3) Uani 1 1 d . . . . .
C35 C 0.78035(14) 0.73914(13) 0.74795(10) 0.0226(3) Uani 1 1 d . . . . .
C36 C 0.79953(14) 0.79657(13) 0.82269(9) 0.0232(3) Uani 1 1 d . . . . .
H36 H 0.872512 0.846988 0.852649 0.028 Uiso 1 1 calc R U . . .
C37 C 0.71573(14) 0.78263(13) 0.85484(9) 0.0228(3) Uani 1 1 d . . . . .
C38 C 0.61021(14) 0.70566(13) 0.80981(9) 0.0228(3) Uani 1 1 d . . . . .
H38 H 0.552649 0.693573 0.831223 0.027 Uiso 1 1 calc R U . . .
C39 C 0.58595(14) 0.64615(13) 0.73517(9) 0.0220(3) Uani 1 1 d . . . . .
C40 C 0.73422(15) 0.84465(14) 0.93663(10) 0.0268(4) Uani 1 1 d . . . . .
C41 C 0.85532(16) 0.92261(15) 0.97810(10) 0.0312(4) Uani 1 1 d . . . . .
H41A H 0.867651 0.973959 0.950653 0.047 Uiso 1 1 calc R U . . .
H41B H 0.863485 0.961043 1.029781 0.047 Uiso 1 1 calc R U . . .
H41C H 0.912376 0.882735 0.980421 0.047 Uiso 1 1 calc R U . . .
C42 C 0.64652(17) 0.90853(16) 0.93529(12) 0.0362(4) Uani 1 1 d . . . . .
H42A H 0.568417 0.859622 0.908874 0.054 Uiso 1 1 calc R U . . .
H42B H 0.656052 0.945866 0.987499 0.054 Uiso 1 1 calc R U . . .
H42C H 0.659040 0.960911 0.908636 0.054 Uiso 1 1 calc R U . . .
C43 C 0.71789(19) 0.76568(17) 0.98098(11) 0.0385(5) Uani 1 1 d . . . . .
H43A H 0.640708 0.714882 0.955364 0.058 Uiso 1 1 calc R U . . .
H43B H 0.775705 0.726678 0.983283 0.058 Uiso 1 1 calc R U . . .
H43C H 0.726814 0.804986 1.032643 0.058 Uiso 1 1 calc R U . . .
C44 C 0.46932(14) 0.56136(13) 0.69002(9) 0.0229(3) Uani 1 1 d . . . . .
H44A H 0.409717 0.587931 0.705109 0.027 Uiso 1 1 calc R U . . .
H44B H 0.450809 0.553831 0.635429 0.027 Uiso 1 1 calc R U . . .
C53 C 0.58059(19) 0.90261(17) 0.69926(12) 0.0401(5) Uani 1 1 d . . . . .
H53A H 0.538140 0.926590 0.731307 0.060 Uiso 1 1 calc R U . . .
H53B H 0.639334 0.874017 0.726837 0.060 Uiso 1 1 calc R U . . .
H53C H 0.617724 0.963205 0.686337 0.060 Uiso 1 1 calc R U . . .
C54 C 0.4145(2) 0.8831(2) 0.56809(13) 0.0536(7) Uani 1 1 d . . . . .
H54A H 0.363564 0.907186 0.593152 0.080 Uiso 1 1 calc R U . . .
H54B H 0.472729 0.945420 0.570847 0.080 Uiso 1 1 calc R U . . .
H54C H 0.369144 0.842044 0.514739 0.080 Uiso 1 1 calc R U . . .
O1 O 0.51869(10) 0.39241(9) 0.59492(6) 0.0242(2) Uani 1 1 d . . . . .
O2 O 0.71870(11) 0.31966(10) 0.58088(7) 0.0269(3) Uani 1 1 d . . . . .
O3 O 0.84777(10) 0.54631(10) 0.61896(7) 0.0265(3) Uani 1 1 d . . . . .
O4 O 0.64914(10) 0.61313(9) 0.63026(6) 0.0232(2) Uani 1 1 d . . . . .
O5 O 0.59398(10) 0.46651(9) 0.49928(7) 0.0242(2) Uani 1 1 d . . . . .
O6 O 0.73822(11) 0.48555(10) 0.72694(7) 0.0285(3) Uani 1 1 d . . . . .
O7 O 0.55843(11) 0.77040(10) 0.56978(7) 0.0296(3) Uani 1 1 d . . . . .
O8 O 0.72464(11) 0.69363(11) 0.50657(7) 0.0324(3) Uani 1 1 d . . . . .
S1A S 0.76347(11) 0.53453(10) 0.80936(7) 0.0287(4) Uani 0.3453(18) 1 d . U P B 1
C51A C 0.9074(11) 0.5468(10) 0.8587(7) 0.053(3) Uani 0.3453(18) 1 d . U P B 1
H51A H 0.926197 0.578986 0.913247 0.080 Uiso 0.3453(18) 1 calc R U P B 1
H51B H 0.919875 0.475921 0.849338 0.080 Uiso 0.3453(18) 1 calc R U P B 1
H51C H 0.957029 0.592512 0.841217 0.080 Uiso 0.3453(18) 1 calc R U P B 1
C52A C 0.7090(16) 0.4333(10) 0.8445(10) 0.052(5) Uani 0.3453(18) 1 d . U P B 1
H52A H 0.724692 0.463902 0.898766 0.078 Uiso 0.3453(18) 1 calc R U P B 1
H52B H 0.625691 0.403431 0.817025 0.078 Uiso 0.3453(18) 1 calc R U P B 1
H52C H 0.746305 0.376549 0.837063 0.078 Uiso 0.3453(18) 1 calc R U P B 1
S1B S 0.79685(6) 0.46290(6) 0.79803(4) 0.0300(2) Uani 0.6547(18) 1 d . U P B 2
C51B C 0.8859(6) 0.5866(4) 0.8680(3) 0.0492(14) Uani 0.6547(18) 1 d . U P B 2
H51D H 0.925278 0.573375 0.915280 0.074 Uiso 0.6547(18) 1 calc R U P B 2
H51E H 0.943028 0.620936 0.849862 0.074 Uiso 0.6547(18) 1 calc R U P B 2
H51F H 0.838267 0.633558 0.877241 0.074 Uiso 0.6547(18) 1 calc R U P B 2
C52B C 0.6981(8) 0.4424(8) 0.8442(5) 0.061(3) Uani 0.6547(18) 1 d . U P B 2
H52D H 0.735137 0.427339 0.891236 0.091 Uiso 0.6547(18) 1 calc R U P B 2
H52E H 0.673335 0.506808 0.856296 0.091 Uiso 0.6547(18) 1 calc R U P B 2
H52F H 0.631090 0.381642 0.810763 0.091 Uiso 0.6547(18) 1 calc R U P B 2
S2 S 0.48353(4) 0.80096(4) 0.61445(3) 0.03531(12) Uani 1 1 d . . . . .
S3A S 0.7860(2) 0.65530(19) 0.45410(14) 0.0374(8) Uani 0.260(3) 1 d . U P C 1
C55A C 0.9300(8) 0.6865(11) 0.5213(6) 0.060(3) Uani 0.260(3) 1 d . U P C 1
H55A H 0.979963 0.665371 0.494379 0.090 Uiso 0.260(3) 1 calc R U P C 1
H55B H 0.959107 0.763623 0.547959 0.090 Uiso 0.260(3) 1 calc R U P C 1
H55C H 0.929379 0.647590 0.558196 0.090 Uiso 0.260(3) 1 calc R U P C 1
C56A C 0.815(3) 0.758(3) 0.4136(15) 0.049(5) Uani 0.260(3) 1 d . U P C 1
H56A H 0.855098 0.736985 0.378977 0.073 Uiso 0.260(3) 1 calc R U P C 1
H56B H 0.742775 0.768704 0.385344 0.073 Uiso 0.260(3) 1 calc R U P C 1
H56C H 0.864075 0.824117 0.453995 0.073 Uiso 0.260(3) 1 calc R U P C 1
S3B S 0.84197(7) 0.69412(6) 0.50195(5) 0.0385(3) Uani 0.740(3) 1 d . U P C 2
C55B C 0.8316(3) 0.5594(2) 0.45375(18) 0.0431(7) Uani 0.740(3) 1 d . U P C 2
H55D H 0.905781 0.556227 0.449562 0.065 Uiso 0.740(3) 1 calc R U P C 2
H55E H 0.811071 0.512542 0.482511 0.065 Uiso 0.740(3) 1 calc R U P C 2
H55F H 0.772169 0.535843 0.402815 0.065 Uiso 0.740(3) 1 calc R U P C 2
C56B C 0.8403(10) 0.7472(10) 0.4254(6) 0.065(3) Uani 0.740(3) 1 d . U P C 2
H56D H 0.913124 0.751258 0.417140 0.098 Uiso 0.740(3) 1 calc R U P C 2
H56E H 0.776372 0.700538 0.379057 0.098 Uiso 0.740(3) 1 calc R U P C 2
H56F H 0.830433 0.819008 0.437960 0.098 Uiso 0.740(3) 1 calc R U P C 2
Sc1 Sc 0.68725(3) 0.46425(3) 0.60260(2) 0.02375(9) Uani 1 1 d . . . . .
Sc2 Sc 0.57055(3) 0.61504(2) 0.51853(2) 0.02225(9) Uani 1 1 d . . . . .

loop_
_atom_site_aniso_label
_atom_site_aniso_U_11
_atom_site_aniso_U_22
_atom_site_aniso_U_33
_atom_site_aniso_U_23
_atom_site_aniso_U_13
_atom_site_aniso_U_12
C1 0.0258(8) 0.0243(9) 0.0198(8) 0.0075(7) 0.0084(7) 0.0037(7)
C2 0.0234(8) 0.0254(9) 0.0212(8) 0.0066(7) 0.0071(7) 0.0043(7)
C3 0.0320(9) 0.0306(9) 0.0261(9) 0.0090(7) 0.0137(7) 0.0093(7)
C4 0.0374(10) 0.0321(10) 0.0302(10) 0.0127(8) 0.0170(8) 0.0078(8)
C5 0.0386(10) 0.0271(9) 0.0307(10) 0.0122(8) 0.0143(8) 0.0066(8)
C6 0.0291(9) 0.0237(9) 0.0228(8) 0.0062(7) 0.0083(7) 0.0042(7)
C7 0.0498(12) 0.0422(11) 0.0406(11) 0.0222(9) 0.0283(10) 0.0165(9)
C8A 0.078(3) 0.061(3) 0.056(3) 0.036(2) 0.050(2) 0.035(2)
C9A 0.061(3) 0.064(3) 0.047(2) 0.013(2) 0.029(2) -0.015(2)
C10A 0.051(2) 0.086(4) 0.045(2) 0.042(3) 0.0284(19) 0.033(2)
C8B 0.074(5) 0.063(4) 0.036(3) 0.021(3) 0.032(3) 0.017(3)
C9B 0.044(3) 0.094(7) 0.060(4) 0.046(5) 0.032(3) 0.016(3)
C10B 0.103(7) 0.060(5) 0.064(5) 0.046(4) 0.063(5) 0.046(5)
C11 0.0354(9) 0.0204(8) 0.0259(9) 0.0060(7) 0.0100(8) 0.0055(7)
C12 0.0361(9) 0.0213(8) 0.0219(8) 0.0050(7) 0.0115(7) 0.0132(7)
C13 0.0363(9) 0.0193(8) 0.0237(9) 0.0043(7) 0.0101(7) 0.0112(7)
C14 0.0409(10) 0.0217(9) 0.0261(9) 0.0077(7) 0.0129(8) 0.0116(7)
C15 0.0409(10) 0.0255(9) 0.0272(9) 0.0093(7) 0.0108(8) 0.0139(8)
C16 0.0349(10) 0.0305(10) 0.0320(10) 0.0089(8) 0.0096(8) 0.0162(8)
C17 0.0345(9) 0.0258(9) 0.0271(9) 0.0072(7) 0.0140(8) 0.0144(7)
C18 0.0455(11) 0.0334(10) 0.0308(10) 0.0142(8) 0.0081(9) 0.0150(9)
C19 0.0589(14) 0.0480(13) 0.0357(12) 0.0172(10) 0.0017(10) 0.0104(11)
C20 0.0565(13) 0.0495(13) 0.0320(11) 0.0214(10) 0.0117(10) 0.0162(11)
C21 0.0646(15) 0.0514(14) 0.0485(13) 0.0280(11) 0.0182(12) 0.0341(12)
C22 0.0337(9) 0.0324(10) 0.0335(10) 0.0107(8) 0.0178(8) 0.0169(8)
C23 0.0249(8) 0.0299(9) 0.0282(9) 0.0096(7) 0.0155(7) 0.0088(7)
C24 0.0293(9) 0.0322(10) 0.0321(10) 0.0101(8) 0.0173(8) 0.0126(7)
C25 0.0290(9) 0.0402(11) 0.0385(11) 0.0116(9) 0.0142(8) 0.0177(8)
C26 0.0269(9) 0.0419(11) 0.0353(10) 0.0051(9) 0.0117(8) 0.0129(8)
C27 0.0275(9) 0.0314(10) 0.0336(10) 0.0044(8) 0.0144(8) 0.0086(7)
C28 0.0255(8) 0.0285(9) 0.0309(9) 0.0094(7) 0.0158(7) 0.0093(7)
C29 0.0311(10) 0.0525(13) 0.0428(12) 0.0011(10) 0.0046(9) 0.0175(9)
C30 0.0433(13) 0.083(2) 0.0461(14) 0.0159(13) 0.0039(11) 0.0233(13)
C31 0.0288(10) 0.0523(14) 0.0677(16) 0.0013(12) 0.0061(11) 0.0131(10)
C32 0.0456(14) 0.0589(16) 0.0626(17) -0.0137(13) -0.0089(12) 0.0221(12)
C33 0.0280(9) 0.0246(9) 0.0267(9) 0.0077(7) 0.0128(7) 0.0076(7)
C34 0.0282(8) 0.0197(8) 0.0187(8) 0.0051(6) 0.0096(7) 0.0096(7)
C35 0.0262(8) 0.0216(8) 0.0237(8) 0.0083(7) 0.0114(7) 0.0097(7)
C36 0.0236(8) 0.0214(8) 0.0226(8) 0.0056(7) 0.0067(7) 0.0063(6)
C37 0.0270(8) 0.0228(8) 0.0192(8) 0.0062(6) 0.0080(7) 0.0093(7)
C38 0.0252(8) 0.0240(8) 0.0221(8) 0.0075(7) 0.0110(7) 0.0091(7)
C39 0.0250(8) 0.0203(8) 0.0222(8) 0.0069(6) 0.0094(7) 0.0084(6)
C40 0.0274(9) 0.0298(9) 0.0203(8) 0.0044(7) 0.0095(7) 0.0051(7)
C41 0.0313(9) 0.0335(10) 0.0227(9) 0.0046(7) 0.0080(7) 0.0041(8)
C42 0.0330(10) 0.0362(11) 0.0325(10) -0.0029(8) 0.0132(8) 0.0090(8)
C43 0.0430(11) 0.0447(12) 0.0235(9) 0.0116(8) 0.0121(8) 0.0024(9)
C44 0.0245(8) 0.0242(8) 0.0206(8) 0.0060(7) 0.0096(7) 0.0072(7)
C53 0.0498(12) 0.0328(11) 0.0319(10) 0.0016(8) 0.0097(9) 0.0173(9)
C54 0.0572(14) 0.0498(14) 0.0385(12) -0.0056(10) -0.0013(10) 0.0346(12)
O1 0.0307(6) 0.0242(6) 0.0189(6) 0.0073(5) 0.0105(5) 0.0077(5)
O2 0.0364(7) 0.0249(6) 0.0215(6) 0.0078(5) 0.0108(5) 0.0118(5)
O3 0.0292(6) 0.0277(6) 0.0254(6) 0.0086(5) 0.0125(5) 0.0098(5)
O4 0.0283(6) 0.0229(6) 0.0184(6) 0.0045(5) 0.0094(5) 0.0082(5)
O5 0.0299(6) 0.0237(6) 0.0207(6) 0.0068(5) 0.0111(5) 0.0086(5)
O6 0.0329(6) 0.0297(7) 0.0223(6) 0.0076(5) 0.0095(5) 0.0094(5)
O7 0.0378(7) 0.0227(6) 0.0281(6) 0.0052(5) 0.0124(5) 0.0108(5)
O8 0.0329(7) 0.0347(7) 0.0322(7) 0.0105(6) 0.0172(6) 0.0067(5)
S1A 0.0374(7) 0.0267(8) 0.0245(7) 0.0075(5) 0.0118(5) 0.0140(5)
C51A 0.055(5) 0.078(9) 0.025(4) 0.016(6) 0.018(3) 0.008(6)
C52A 0.074(10) 0.020(4) 0.035(7) 0.003(4) 0.006(6) -0.015(4)
S1B 0.0414(4) 0.0284(4) 0.0245(4) 0.0096(3) 0.0125(3) 0.0167(3)
C51B 0.055(3) 0.042(3) 0.027(2) 0.008(2) 0.001(2) -0.011(2)
C52B 0.035(3) 0.116(7) 0.025(4) 0.029(4) 0.012(3) -0.002(3)
S2 0.0379(3) 0.0298(2) 0.0343(3) 0.00078(19) 0.0131(2) 0.01206(19)
S3A 0.0451(14) 0.0428(13) 0.0278(15) 0.0118(11) 0.0164(13) 0.0140(11)
C55A 0.037(5) 0.116(9) 0.057(6) 0.055(6) 0.026(4) 0.042(5)
C56A 0.073(11) 0.060(11) 0.043(6) 0.028(6) 0.045(7) 0.029(7)
S3B 0.0334(5) 0.0439(4) 0.0350(6) 0.0039(4) 0.0171(4) 0.0069(3)
C55B 0.0513(17) 0.0512(18) 0.0441(17) 0.0195(14) 0.0325(14) 0.0228(14)
C56B 0.085(6) 0.042(3) 0.097(7) 0.025(4) 0.069(5) 0.019(4)
Sc1 0.02779(17) 0.02329(17) 0.02175(17) 0.00696(13) 0.01004(13) 0.00915(13)
Sc2 0.02776(17) 0.02013(17) 0.01926(16) 0.00563(12) 0.00930(13) 0.00716(13)

loop_
_atom_type_symbol
_atom_type_description
_atom_type_scat_dispersion_real
_atom_type_scat_dispersion_imag
_atom_type_scat_source
C C 0.0181 0.0091 'International Tables Vol C Tables 4.2.6.8 and 6.1.1.4'
H H 0.0000 0.0000 'International Tables Vol C Tables 4.2.6.8 and 6.1.1.4'
O O 0.0492 0.0322 'International Tables Vol C Tables 4.2.6.8 and 6.1.1.4'
S S 0.3331 0.5567 'International Tables Vol C Tables 4.2.6.8 and 6.1.1.4'
Sc Sc 0.3119 1.5331 'International Tables Vol C Tables 4.2.6.8 and 6.1.1.4'

loop_
_geom_angle_atom_site_label_1
_geom_angle_atom_site_label_2
_geom_angle_atom_site_label_3
_geom_angle
_geom_angle_site_symmetry_1
_geom_angle_site_symmetry_3
_geom_angle_publ_flag
C2 C1 C6 121.10(16) . . ?
O1 C1 C2 119.77(15) . . ?
O1 C1 C6 119.10(15) . . ?
C1 C2 C44 121.50(15) . . ?
C3 C2 C1 117.63(16) . . ?
C3 C2 C44 120.86(16) . . ?
C2 C3 H3 118.5 . . ?
C4 C3 C2 122.92(17) . . ?
C4 C3 H3 118.5 . . ?
C3 C4 C5 117.01(17) . . ?
C3 C4 C7 122.51(17) . . ?
C5 C4 C7 120.46(17) . . ?
C4 C5 H5 118.7 . . ?
C6 C5 C4 122.52(17) . . ?
C6 C5 H5 118.7 . . ?
C1 C6 C11 120.70(16) . . ?
C5 C6 C1 118.11(17) . . ?
C5 C6 C11 121.17(16) . . ?
C4 C7 C9A 107.9(2) . . ?
C4 C7 C8B 106.5(3) . . ?
C4 C7 C10B 112.3(3) . . ?
C8A C7 C4 113.3(2) . . ?
C8A C7 C9A 104.8(3) . . ?
C10A C7 C4 110.5(2) . . ?
C10A C7 C8A 110.6(3) . . ?
C10A C7 C9A 109.5(3) . . ?
C9B C7 C4 111.4(3) . . ?
C9B C7 C8B 109.3(5) . . ?
C9B C7 C10B 116.8(5) . . ?
C10B C7 C8B 99.3(5) . . ?
C7 C8A H8AA 109.5 . . ?
C7 C8A H8AB 109.5 . . ?
C7 C8A H8AC 109.5 . . ?
H8AA C8A H8AB 109.5 . . ?
H8AA C8A H8AC 109.5 . . ?
H8AB C8A H8AC 109.5 . . ?
C7 C9A H9AA 109.5 . . ?
C7 C9A H9AB 109.5 . . ?
C7 C9A H9AC 109.5 . . ?
H9AA C9A H9AB 109.5 . . ?
H9AA C9A H9AC 109.5 . . ?
H9AB C9A H9AC 109.5 . . ?
C7 C10A H10A 109.5 . . ?
C7 C10A H10B 109.5 . . ?
C7 C10A H10C 109.5 . . ?
H10A C10A H10B 109.5 . . ?
H10A C10A H10C 109.5 . . ?
H10B C10A H10C 109.5 . . ?
C7 C8B H8BA 109.5 . . ?
C7 C8B H8BB 109.5 . . ?
C7 C8B H8BC 109.5 . . ?
H8BA C8B H8BB 109.5 . . ?
H8BA C8B H8BC 109.5 . . ?
H8BB C8B H8BC 109.5 . . ?
C7 C9B H9BA 109.5 . . ?
C7 C9B H9BB 109.5 . . ?
C7 C9B H9BC 109.5 . . ?
H9BA C9B H9BB 109.5 . . ?
H9BA C9B H9BC 109.5 . . ?
H9BB C9B H9BC 109.5 . . ?
C7 C10B H10D 109.5 . . ?
C7 C10B H10E 109.5 . . ?
C7 C10B H10F 109.5 . . ?
H10D C10B H10E 109.5 . . ?
H10D C10B H10F 109.5 . . ?
H10E C10B H10F 109.5 . . ?
C6 C11 H11A 108.7 . . ?
C6 C11 H11B 108.7 . . ?
C6 C11 C13 114.28(14) . . ?
H11A C11 H11B 107.6 . . ?
C13 C11 H11A 108.7 . . ?
C13 C11 H11B 108.7 . . ?
C13 C12 C17 119.48(16) . . ?
O2 C12 C13 120.38(16) . . ?
O2 C12 C17 120.08(16) . . ?
C12 C13 C11 121.24(16) . . ?
C14 C13 C11 119.76(17) . . ?
C14 C13 C12 118.96(17) . . ?
C13 C14 H14 118.6 . . ?
C13 C14 C15 122.72(18) . . ?
C15 C14 H14 118.6 . . ?
C14 C15 C16 117.03(17) . . ?
C14 C15 C18 122.37(18) . . ?
C16 C15 C18 120.58(18) . . ?
C15 C16 H16 118.6 . . ?
C17 C16 C15 122.85(18) . . ?
C17 C16 H16 118.6 . . ?
C12 C17 C22 120.86(16) . . ?
C16 C17 C12 118.81(17) . . ?
C16 C17 C22 120.28(17) . . ?
C15 C18 C19 110.15(16) . . ?
C20 C18 C15 112.28(17) . . ?
C20 C18 C19 107.04(18) . . ?
C20 C18 C21 108.27(18) . . ?
C21 C18 C15 109.08(17) . . ?
C21 C18 C19 109.99(19) . . ?
C18 C19 H19A 109.5 . . ?
C18 C19 H19B 109.5 . . ?
C18 C19 H19C 109.5 . . ?
H19A C19 H19B 109.5 . . ?
H19A C19 H19C 109.5 . . ?
H19B C19 H19C 109.5 . . ?
C18 C20 H20A 109.5 . . ?
C18 C20 H20B 109.5 . . ?
C18 C20 H20C 109.5 . . ?
H20A C20 H20B 109.5 . . ?
H20A C20 H20C 109.5 . . ?
H20B C20 H20C 109.5 . . ?
C18 C21 H21A 109.5 . . ?
C18 C21 H21B 109.5 . . ?
C18 C21 H21C 109.5 . . ?
H21A C21 H21B 109.5 . . ?
H21A C21 H21C 109.5 . . ?
H21B C21 H21C 109.5 . . ?
C17 C22 H22A 108.4 . . ?
C17 C22 H22B 108.4 . . ?
C17 C22 C24 115.37(15) . . ?
H22A C22 H22B 107.5 . . ?
C24 C22 H22A 108.4 . . ?
C24 C22 H22B 108.4 . . ?
C28 C23 C24 119.60(17) . . ?
O3 C23 C24 120.15(16) . . ?
O3 C23 C28 120.25(16) . . ?
C23 C24 C22 120.71(17) . . ?
C25 C24 C22 120.69(17) . . ?
C25 C24 C23 118.60(17) . . ?
C24 C25 H25 118.5 . . ?
C24 C25 C26 123.07(18) . . ?
C26 C25 H25 118.5 . . ?
C25 C26 C29 119.77(18) . . ?
C27 C26 C25 116.77(18) . . ?
C27 C26 C29 123.39(18) . . ?
C26 C27 H27 118.6 . . ?
C28 C27 C26 122.72(18) . . ?
C28 C27 H27 118.6 . . ?
C23 C28 C33 120.50(16) . . ?
C27 C28 C23 118.66(16) . . ?
C27 C28 C33 120.82(16) . . ?
C26 C29 C30 109.2(2) . . ?
C31 C29 C26 109.97(19) . . ?
C31 C29 C30 107.8(2) . . ?
C32 C29 C26 112.53(19) . . ?
C32 C29 C30 108.3(2) . . ?
C32 C29 C31 108.8(2) . . ?
C29 C30 H30A 109.5 . . ?
C29 C30 H30B 109.5 . . ?
C29 C30 H30C 109.5 . . ?
H30A C30 H30B 109.5 . . ?
H30A C30 H30C 109.5 . . ?
H30B C30 H30C 109.5 . . ?
C29 C31 H31A 109.5 . . ?
C29 C31 H31B 109.5 . . ?
C29 C31 H31C 109.5 . . ?
H31A C31 H31B 109.5 . . ?
H31A C31 H31C 109.5 . . ?
H31B C31 H31C 109.5 . . ?
C29 C32 H32A 109.5 . . ?
C29 C32 H32B 109.5 . . ?
C29 C32 H32C 109.5 . . ?
H32A C32 H32B 109.5 . . ?
H32A C32 H32C 109.5 . . ?
H32B C32 H32C 109.5 . . ?
C28 C33 H33A 108.6 . . ?
C28 C33 H33B 108.6 . . ?
C28 C33 C35 114.74(14) . . ?
H33A C33 H33B 107.6 . . ?
C35 C33 H33A 108.6 . . ?
C35 C33 H33B 108.6 . . ?
C35 C34 C39 120.66(15) . . ?
O4 C34 C35 119.74(15) . . ?
O4 C34 C39 119.54(15) . . ?
C34 C35 C33 121.59(15) . . ?
C36 C35 C33 119.93(15) . . ?
C36 C35 C34 118.47(15) . . ?
C35 C36 H36 118.8 . . ?
C37 C36 C35 122.46(16) . . ?
C37 C36 H36 118.8 . . ?
C36 C37 C38 117.29(15) . . ?
C36 C37 C40 123.63(15) . . ?
C38 C37 C40 119.07(15) . . ?
C37 C38 H38 118.5 . . ?
C39 C38 C37 122.91(16) . . ?
C39 C38 H38 118.5 . . ?
C34 C39 C44 122.14(15) . . ?
C38 C39 C34 117.98(15) . . ?
C38 C39 C44 119.88(15) . . ?
C41 C40 C37 111.93(14) . . ?
C41 C40 C42 108.50(15) . . ?
C41 C40 C43 108.08(15) . . ?
C42 C40 C37 109.31(15) . . ?
C43 C40 C37 109.41(15) . . ?
C43 C40 C42 109.58(16) . . ?
C40 C41 H41A 109.5 . . ?
C40 C41 H41B 109.5 . . ?
C40 C41 H41C 109.5 . . ?
H41A C41 H41B 109.5 . . ?
H41A C41 H41C 109.5 . . ?
H41B C41 H41C 109.5 . . ?
C40 C42 H42A 109.5 . . ?
C40 C42 H42B 109.5 . . ?
C40 C42 H42C 109.5 . . ?
H42A C42 H42B 109.5 . . ?
H42A C42 H42C 109.5 . . ?
H42B C42 H42C 109.5 . . ?
C40 C43 H43A 109.5 . . ?
C40 C43 H43B 109.5 . . ?
C40 C43 H43C 109.5 . . ?
H43A C43 H43B 109.5 . . ?
H43A C43 H43C 109.5 . . ?
H43B C43 H43C 109.5 . . ?
C2 C44 C39 115.95(14) . . ?
C2 C44 H44A 108.3 . . ?
C2 C44 H44B 108.3 . . ?
C39 C44 H44A 108.3 . . ?
C39 C44 H44B 108.3 . . ?
H44A C44 H44B 107.4 . . ?
H53A C53 H53B 109.5 . . ?
H53A C53 H53C 109.5 . . ?
H53B C53 H53C 109.5 . . ?
S2 C53 H53A 109.5 . . ?
S2 C53 H53B 109.5 . . ?
S2 C53 H53C 109.5 . . ?
H54A C54 H54B 109.5 . . ?
H54A C54 H54C 109.5 . . ?
H54B C54 H54C 109.5 . . ?
S2 C54 H54A 109.5 . . ?
S2 C54 H54B 109.5 . . ?
S2 C54 H54C 109.5 . . ?
C1 O1 Sc1 124.30(10) . . ?
C1 O1 Sc2 137.21(11) . 2_666 ?
Sc1 O1 Sc2 98.14(5) . 2_666 ?
C12 O2 Sc1 115.49(10) . . ?
C23 O3 Sc1 123.23(11) . . ?
C34 O4 Sc1 119.98(10) . . ?
C34 O4 Sc2 141.95(10) . . ?
Sc2 O4 Sc1 97.83(5) . . ?
Sc1 O5 Sc2 104.25(5) . . ?
Sc1 O5 Sc2 104.21(5) . 2_666 ?
Sc2 O5 Sc2 96.41(5) . 2_666 ?
S1A O6 Sc1 160.59(9) . . ?
S1B O6 Sc1 154.05(8) . . ?
S2 O7 Sc2 129.57(8) . . ?
S3A O8 Sc2 131.12(12) . . ?
S3B O8 Sc2 150.04(9) . . ?
O6 S1A C51A 107.9(4) . . ?
O6 S1A C52A 108.1(5) . . ?
C51A S1A C52A 94.2(8) . . ?
S1A C51A H51A 109.5 . . ?
S1A C51A H51B 109.5 . . ?
S1A C51A H51C 109.5 . . ?
H51A C51A H51B 109.5 . . ?
H51A C51A H51C 109.5 . . ?
H51B C51A H51C 109.5 . . ?
S1A C52A H52A 109.5 . . ?
S1A C52A H52B 109.5 . . ?
S1A C52A H52C 109.5 . . ?
H52A C52A H52B 109.5 . . ?
H52A C52A H52C 109.5 . . ?
H52B C52A H52C 109.5 . . ?
O6 S1B C51B 108.2(2) . . ?
O6 S1B C52B 108.2(4) . . ?
C52B S1B C51B 94.3(4) . . ?
S1B C51B H51D 109.5 . . ?
S1B C51B H51E 109.5 . . ?
S1B C51B H51F 109.5 . . ?
H51D C51B H51E 109.5 . . ?
H51D C51B H51F 109.5 . . ?
H51E C51B H51F 109.5 . . ?
S1B C52B H52D 109.5 . . ?
S1B C52B H52E 109.5 . . ?
S1B C52B H52F 109.5 . . ?
H52D C52B H52E 109.5 . . ?
H52D C52B H52F 109.5 . . ?
H52E C52B H52F 109.5 . . ?
C54 S2 C53 98.39(11) . . ?
O7 S2 C53 104.72(9) . . ?
O7 S2 C54 103.31(10) . . ?
O8 S3A C55A 100.9(4) . . ?
O8 S3A C56A 106.0(9) . . ?
C56A S3A C55A 96.3(11) . . ?
S3A C55A H55A 109.5 . . ?
S3A C55A H55B 109.5 . . ?
S3A C55A H55C 109.5 . . ?
H55A C55A H55B 109.5 . . ?
H55A C55A H55C 109.5 . . ?
H55B C55A H55C 109.5 . . ?
S3A C56A H56A 109.5 . . ?
S3A C56A H56B 109.5 . . ?
S3A C56A H56C 109.5 . . ?
H56A C56A H56B 109.5 . . ?
H56A C56A H56C 109.5 . . ?
H56B C56A H56C 109.5 . . ?
O8 S3B C55B 106.85(12) . . ?
O8 S3B C56B 102.3(3) . . ?
C56B S3B C55B 97.4(4) . . ?
S3B C55B H55D 109.5 . . ?
S3B C55B H55E 109.5 . . ?
S3B C55B H55F 109.5 . . ?
H55D C55B H55E 109.5 . . ?
H55D C55B H55F 109.5 . . ?
H55E C55B H55F 109.5 . . ?
S3B C56B H56D 109.5 . . ?
S3B C56B H56E 109.5 . . ?
S3B C56B H56F 109.5 . . ?
H56D C56B H56E 109.5 . . ?
H56D C56B H56F 109.5 . . ?
H56E C56B H56F 109.5 . . ?
O1 Sc1 O4 86.15(5) . . ?
O1 Sc1 O6 85.73(5) . . ?
O1 Sc1 Sc2 41.01(3) . 2_666 ?
O2 Sc1 O1 91.17(5) . . ?
O2 Sc1 O4 176.31(5) . . ?
O2 Sc1 O6 92.33(5) . . ?
O2 Sc1 Sc2 96.39(4) . 2_666 ?
O3 Sc1 O1 173.66(5) . . ?
O3 Sc1 O2 93.99(5) . . ?
O3 Sc1 O4 88.52(5) . . ?
O3 Sc1 O5 103.26(5) . . ?
O3 Sc1 O6 90.39(5) . . ?
O3 Sc1 Sc2 141.52(4) . 2_666 ?
O4 Sc1 O6 84.94(5) . . ?
O4 Sc1 Sc2 83.25(3) . 2_666 ?
O5 Sc1 O1 79.04(5) . . ?
O5 Sc1 O2 103.46(5) . . ?
O5 Sc1 O4 78.54(5) . . ?
O5 Sc1 O6 158.16(5) . . ?
O5 Sc1 Sc2 38.26(3) . 2_666 ?
O6 Sc1 Sc2 125.94(4) . 2_666 ?
O1 Sc2 O7 95.50(5) 2_666 . ?
O1 Sc2 O8 87.39(5) 2_666 . ?
O1 Sc2 Sc1 40.85(3) 2_666 2_666 ?
O1 Sc2 Sc2 88.41(3) 2_666 2_666 ?
O4 Sc2 O1 175.83(5) . 2_666 ?
O4 Sc2 O7 86.21(5) . . ?
O4 Sc2 O8 96.48(5) . . ?
O4 Sc2 Sc1 135.33(3) . 2_666 ?
O4 Sc2 Sc2 87.71(3) . 2_666 ?
O5 Sc2 O1 78.14(5) 2_666 2_666 ?
O5 Sc2 O1 99.47(5) . 2_666 ?
O5 Sc2 O4 97.92(5) 2_666 . ?
O5 Sc2 O4 78.60(5) . . ?
O5 Sc2 O5 83.59(5) . 2_666 ?
O5 Sc2 O7 95.78(5) 2_666 . ?
O5 Sc2 O7 164.53(5) . . ?
O5 Sc2 O8 165.31(5) 2_666 . ?
O5 Sc2 O8 96.49(5) . . ?
O5 Sc2 Sc1 37.53(3) 2_666 2_666 ?
O5 Sc2 Sc1 94.78(4) . 2_666 ?
O5 Sc2 Sc2 41.86(3) . 2_666 ?
O5 Sc2 Sc2 41.73(3) 2_666 2_666 ?
O7 Sc2 Sc1 94.00(4) . 2_666 ?
O7 Sc2 Sc2 135.49(4) . 2_666 ?
O8 Sc2 O7 88.01(5) . . ?
O8 Sc2 Sc1 128.19(4) . 2_666 ?
O8 Sc2 Sc2 136.50(4) . 2_666 ?
Sc2 Sc2 Sc1 61.526(12) 2_666 2_666 ?

loop_
_geom_bond_atom_site_label_1
_geom_bond_atom_site_label_2
_geom_bond_distance
_geom_bond_site_symmetry_2
_geom_bond_publ_flag
C1 C2 1.402(2) . ?
C1 C6 1.406(2) . ?
C1 O1 1.351(2) . ?
C2 C3 1.401(2) . ?
C2 C44 1.526(2) . ?
C3 H3 0.9500 . ?
C3 C4 1.395(3) . ?
C4 C5 1.402(3) . ?
C4 C7 1.532(3) . ?
C5 H5 0.9500 . ?
C5 C6 1.392(3) . ?
C6 C11 1.527(2) . ?
C7 C8A 1.531(4) . ?
C7 C9A 1.591(5) . ?
C7 C10A 1.461(4) . ?
C7 C8B 1.654(7) . ?
C7 C9B 1.378(7) . ?
C7 C10B 1.573(7) . ?
C8A H8AA 0.9800 . ?
C8A H8AB 0.9800 . ?
C8A H8AC 0.9800 . ?
C9A H9AA 0.9800 . ?
C9A H9AB 0.9800 . ?
C9A H9AC 0.9800 . ?
C10A H10A 0.9800 . ?
C10A H10B 0.9800 . ?
C10A H10C 0.9800 . ?
C8B H8BA 0.9800 . ?
C8B H8BB 0.9800 . ?
C8B H8BC 0.9800 . ?
C9B H9BA 0.9800 . ?
C9B H9BB 0.9800 . ?
C9B H9BC 0.9800 . ?
C10B H10D 0.9800 . ?
C10B H10E 0.9800 . ?
C10B H10F 0.9800 . ?
C11 H11A 0.9900 . ?
C11 H11B 0.9900 . ?
C11 C13 1.534(3) . ?
C12 C13 1.413(3) . ?
C12 C17 1.419(3) . ?
C12 O2 1.336(2) . ?
C13 C14 1.394(2) . ?
C14 H14 0.9500 . ?
C14 C15 1.396(3) . ?
C15 C16 1.398(3) . ?
C15 C18 1.536(3) . ?
C16 H16 0.9500 . ?
C16 C17 1.390(3) . ?
C17 C22 1.529(3) . ?
C18 C19 1.538(3) . ?
C18 C20 1.532(3) . ?
C18 C21 1.533(3) . ?
C19 H19A 0.9800 . ?
C19 H19B 0.9800 . ?
C19 H19C 0.9800 . ?
C20 H20A 0.9800 . ?
C20 H20B 0.9800 . ?
C20 H20C 0.9800 . ?
C21 H21A 0.9800 . ?
C21 H21B 0.9800 . ?
C21 H21C 0.9800 . ?
C22 H22A 0.9900 . ?
C22 H22B 0.9900 . ?
C22 C24 1.531(3) . ?
C23 C24 1.417(3) . ?
C23 C28 1.414(3) . ?
C23 O3 1.329(2) . ?
C24 C25 1.388(3) . ?
C25 H25 0.9500 . ?
C25 C26 1.402(3) . ?
C26 C27 1.398(3) . ?
C26 C29 1.534(3) . ?
C27 H27 0.9500 . ?
C27 C28 1.396(3) . ?
C28 C33 1.528(2) . ?
C29 C30 1.548(4) . ?
C29 C31 1.527(3) . ?
C29 C32 1.517(3) . ?
C30 H30A 0.9800 . ?
C30 H30B 0.9800 . ?
C30 H30C 0.9800 . ?
C31 H31A 0.9800 . ?
C31 H31B 0.9800 . ?
C31 H31C 0.9800 . ?
C32 H32A 0.9800 . ?
C32 H32B 0.9800 . ?
C32 H32C 0.9800 . ?
C33 H33A 0.9900 . ?
C33 H33B 0.9900 . ?
C33 C35 1.536(2) . ?
C34 C35 1.404(2) . ?
C34 C39 1.414(2) . ?
C34 O4 1.3483(19) . ?
C35 C36 1.398(2) . ?
C36 H36 0.9500 . ?
C36 C37 1.391(2) . ?
C37 C38 1.400(2) . ?
C37 C40 1.535(2) . ?
C38 H38 0.9500 . ?
C38 C39 1.390(2) . ?
C39 C44 1.534(2) . ?
C40 C41 1.530(2) . ?
C40 C42 1.534(3) . ?
C40 C43 1.533(3) . ?
C41 H41A 0.9800 . ?
C41 H41B 0.9800 . ?
C41 H41C 0.9800 . ?
C42 H42A 0.9800 . ?
C42 H42B 0.9800 . ?
C42 H42C 0.9800 . ?
C43 H43A 0.9800 . ?
C43 H43B 0.9800 . ?
C43 H43C 0.9800 . ?
C44 H44A 0.9900 . ?
C44 H44B 0.9900 . ?
C53 H53A 0.9800 . ?
C53 H53B 0.9800 . ?
C53 H53C 0.9800 . ?
C53 S2 1.780(2) . ?
C54 H54A 0.9800 . ?
C54 H54B 0.9800 . ?
C54 H54C 0.9800 . ?
C54 S2 1.779(2) . ?
O1 Sc1 2.1145(12) . ?
O1 Sc2 2.1214(12) 2_666 ?
O2 Sc1 2.0328(12) . ?
O3 Sc1 2.0101(12) . ?
O4 Sc1 2.1350(12) . ?
O4 Sc2 2.1065(12) . ?
O5 Sc1 2.0109(12) . ?
O5 Sc2 2.0391(12) . ?
O5 Sc2 2.0445(12) 2_666 ?
O6 S1A 1.4888(17) . ?
O6 S1B 1.4893(14) . ?
O6 Sc1 2.2351(12) . ?
O7 S2 1.5218(13) . ?
O7 Sc2 2.1494(12) . ?
O8 S3A 1.519(2) . ?
O8 S3B 1.5207(14) . ?
O8 Sc2 2.1391(13) . ?
S1A C51A 1.747(13) . ?
S1A C52A 1.769(15) . ?
C51A H51A 0.9800 . ?
C51A H51B 0.9800 . ?
C51A H51C 0.9800 . ?
C52A H52A 0.9800 . ?
C52A H52B 0.9800 . ?
C52A H52C 0.9800 . ?
S1B C51B 1.780(6) . ?
S1B C52B 1.764(8) . ?
C51B H51D 0.9800 . ?
C51B H51E 0.9800 . ?
C51B H51F 0.9800 . ?
C52B H52D 0.9800 . ?
C52B H52E 0.9800 . ?
C52B H52F 0.9800 . ?
S3A C55A 1.800(10) . ?
S3A C56A 1.76(3) . ?
C55A H55A 0.9800 . ?
C55A H55B 0.9800 . ?
C55A H55C 0.9800 . ?
C56A H56A 0.9800 . ?
C56A H56B 0.9800 . ?
C56A H56C 0.9800 . ?
S3B C55B 1.791(3) . ?
S3B C56B 1.787(10) . ?
C55B H55D 0.9800 . ?
C55B H55E 0.9800 . ?
C55B H55F 0.9800 . ?
C56B H56D 0.9800 . ?
C56B H56E 0.9800 . ?
C56B H56F 0.9800 . ?
Sc1 Sc2 3.2003(4) 2_666 ?
Sc2 Sc2 3.0446(6) 2_666 ?

loop_
_geom_torsion_atom_site_label_1
_geom_torsion_atom_site_label_2
_geom_torsion_atom_site_label_3
_geom_torsion_atom_site_label_4
_geom_torsion
_geom_torsion_site_symmetry_1
_geom_torsion_site_symmetry_2
_geom_torsion_site_symmetry_3
_geom_torsion_site_symmetry_4
_geom_torsion_publ_flag
C1 C2 C3 C4 2.5(3) . . . . ?
C1 C2 C44 C39 -87.94(19) . . . . ?
C1 C6 C11 C13 86.6(2) . . . . ?
C2 C1 C6 C5 10.0(3) . . . . ?
C2 C1 C6 C11 -168.37(16) . . . . ?
C2 C1 O1 Sc1 90.65(17) . . . . ?
C2 C1 O1 Sc2 -80.9(2) . . . 2_666 ?
C2 C3 C4 C5 2.5(3) . . . . ?
C2 C3 C4 C7 -179.00(18) . . . . ?
C3 C2 C44 C39 92.8(2) . . . . ?
C3 C4 C5 C6 -1.3(3) . . . . ?
C3 C4 C7 C8A 4.9(3) . . . . ?
C3 C4 C7 C9A 120.4(3) . . . . ?
C3 C4 C7 C10A -119.9(3) . . . . ?
C3 C4 C7 C8B -50.7(4) . . . . ?
C3 C4 C7 C9B 68.3(5) . . . . ?
C3 C4 C7 C10B -158.5(5) . . . . ?
C4 C5 C6 C1 -4.7(3) . . . . ?
C4 C5 C6 C11 173.60(17) . . . . ?
C5 C4 C7 C8A -176.6(3) . . . . ?
C5 C4 C7 C9A -61.1(3) . . . . ?
C5 C4 C7 C10A 58.6(4) . . . . ?
C5 C4 C7 C8B 127.7(3) . . . . ?
C5 C4 C7 C9B -113.3(5) . . . . ?
C5 C4 C7 C10B 20.0(5) . . . . ?
C5 C6 C11 C13 -91.6(2) . . . . ?
C6 C1 C2 C3 -8.8(3) . . . . ?
C6 C1 C2 C44 171.84(15) . . . . ?
C6 C1 O1 Sc1 -87.35(17) . . . . ?
C6 C1 O1 Sc2 101.08(18) . . . 2_666 ?
C6 C11 C13 C12 -98.65(19) . . . . ?
C6 C11 C13 C14 78.9(2) . . . . ?
C7 C4 C5 C6 -179.87(18) . . . . ?
C11 C13 C14 C15 -177.40(16) . . . . ?
C12 C13 C14 C15 0.2(3) . . . . ?
C12 C17 C22 C24 95.9(2) . . . . ?
C13 C12 C17 C16 4.7(2) . . . . ?
C13 C12 C17 C22 -172.58(15) . . . . ?
C13 C12 O2 Sc1 89.47(16) . . . . ?
C13 C14 C15 C16 0.9(3) . . . . ?
C13 C14 C15 C18 179.61(17) . . . . ?
C14 C15 C16 C17 0.9(3) . . . . ?
C14 C15 C18 C19 -129.8(2) . . . . ?
C14 C15 C18 C20 -10.6(3) . . . . ?
C14 C15 C18 C21 109.4(2) . . . . ?
C15 C16 C17 C12 -3.7(3) . . . . ?
C15 C16 C17 C22 173.59(17) . . . . ?
C16 C15 C18 C19 48.8(3) . . . . ?
C16 C15 C18 C20 168.03(18) . . . . ?
C16 C15 C18 C21 -72.0(2) . . . . ?
C16 C17 C22 C24 -81.4(2) . . . . ?
C17 C12 C13 C11 174.53(15) . . . . ?
C17 C12 C13 C14 -3.0(2) . . . . ?
C17 C12 O2 Sc1 -87.55(16) . . . . ?
C17 C22 C24 C23 -88.4(2) . . . . ?
C17 C22 C24 C25 91.3(2) . . . . ?
C18 C15 C16 C17 -177.82(17) . . . . ?
C22 C24 C25 C26 -177.39(18) . . . . ?
C23 C24 C25 C26 2.4(3) . . . . ?
C23 C28 C33 C35 87.4(2) . . . . ?
C24 C23 C28 C27 8.7(3) . . . . ?
C24 C23 C28 C33 -169.94(16) . . . . ?
C24 C23 O3 Sc1 85.48(18) . . . . ?
C24 C25 C26 C27 2.5(3) . . . . ?
C24 C25 C26 C29 179.63(19) . . . . ?
C25 C26 C27 C28 -1.8(3) . . . . ?
C25 C26 C29 C30 -61.6(3) . . . . ?
C25 C26 C29 C31 56.6(3) . . . . ?
C25 C26 C29 C32 178.0(2) . . . . ?
C26 C27 C28 C23 -3.8(3) . . . . ?
C26 C27 C28 C33 174.86(17) . . . . ?
C27 C26 C29 C30 115.3(2) . . . . ?
C27 C26 C29 C31 -126.5(2) . . . . ?
C27 C26 C29 C32 -5.0(3) . . . . ?
C27 C28 C33 C35 -91.3(2) . . . . ?
C28 C23 C24 C22 171.72(16) . . . . ?
C28 C23 C24 C25 -8.0(3) . . . . ?
C28 C23 O3 Sc1 -93.63(17) . . . . ?
C28 C33 C35 C34 -94.0(2) . . . . ?
C28 C33 C35 C36 84.9(2) . . . . ?
C29 C26 C27 C28 -178.78(19) . . . . ?
C33 C35 C36 C37 -177.21(15) . . . . ?
C34 C35 C36 C37 1.7(2) . . . . ?
C34 C39 C44 C2 94.08(19) . . . . ?
C35 C34 C39 C38 5.0(2) . . . . ?
C35 C34 C39 C44 -175.12(15) . . . . ?
C35 C34 O4 Sc1 87.81(16) . . . . ?
C35 C34 O4 Sc2 -99.23(19) . . . . ?
C35 C36 C37 C38 1.7(2) . . . . ?
C35 C36 C37 C40 -179.88(16) . . . . ?
C36 C37 C38 C39 -1.7(2) . . . . ?
C36 C37 C40 C41 -0.2(2) . . . . ?
C36 C37 C40 C42 119.99(18) . . . . ?
C36 C37 C40 C43 -120.02(18) . . . . ?
C37 C38 C39 C34 -1.6(2) . . . . ?
C37 C38 C39 C44 178.57(15) . . . . ?
C38 C37 C40 C41 178.19(15) . . . . ?
C38 C37 C40 C42 -61.6(2) . . . . ?
C38 C37 C40 C43 58.4(2) . . . . ?
C38 C39 C44 C2 -86.06(19) . . . . ?
C39 C34 C35 C33 173.78(15) . . . . ?
C39 C34 C35 C36 -5.1(2) . . . . ?
C39 C34 O4 Sc1 -89.45(16) . . . . ?
C39 C34 O4 Sc2 83.5(2) . . . . ?
C40 C37 C38 C39 179.76(16) . . . . ?
C44 C2 C3 C4 -178.20(17) . . . . ?
O1 C1 C2 C3 173.21(15) . . . . ?
O1 C1 C2 C44 -6.1(2) . . . . ?
O1 C1 C6 C5 -172.07(16) . . . . ?
O1 C1 C6 C11 9.6(2) . . . . ?
O2 C12 C13 C11 -2.5(2) . . . . ?
O2 C12 C13 C14 179.95(15) . . . . ?
O2 C12 C17 C16 -178.24(15) . . . . ?
O2 C12 C17 C22 4.5(2) . . . . ?
O3 C23 C24 C22 -7.4(3) . . . . ?
O3 C23 C24 C25 172.84(16) . . . . ?
O3 C23 C28 C27 -172.15(16) . . . . ?
O3 C23 C28 C33 9.2(2) . . . . ?
O4 C34 C35 C33 -3.5(2) . . . . ?
O4 C34 C35 C36 177.69(15) . . . . ?
O4 C34 C39 C38 -177.74(15) . . . . ?
O4 C34 C39 C44 2.1(2) . . . . ?
Sc1 O6 S1A C51A -120.0(5) . . . . ?
Sc1 O6 S1A C52A 139.2(7) . . . . ?
Sc1 O6 S1B C51B 126.7(3) . . . . ?
Sc1 O6 S1B C52B -132.2(4) . . . . ?
Sc2 O7 S2 C53 129.22(11) . . . . ?
Sc2 O7 S2 C54 -128.24(12) . . . . ?
Sc2 O8 S3A C55A -128.4(4) . . . . ?
Sc2 O8 S3A C56A 131.7(11) . . . . ?
Sc2 O8 S3B C55B 34.6(2) . . . . ?
Sc2 O8 S3B C56B 136.4(5) . . . . ?

loop_
_smtbx_masks_void_nr
_smtbx_masks_void_average_x
_smtbx_masks_void_average_y
_smtbx_masks_void_average_z
_smtbx_masks_void_volume
_smtbx_masks_void_count_electrons
_smtbx_masks_void_content
1 0.036 0.000 0.536 604.1 155.7 '4 C2H6SO'
